data_7229074
loop_
_publ_author_name
'Miguel A. G. Aranda'
'J. Paul Attfield'
'Sebastian Bruque'
'Fernando Palacio'

_publ_section_title
;
 Magnetic structures of MnPO4.D2O and MnAsO4.D2O from time-of-flight
 neutron powder diffraction data
;
_journal_name_full 'Journal of Materials Chemistry'
_journal_page_first 501
_journal_page_last 505
_journal_paper_doi 10.1039/JM9920200501
_journal_volume 2
_journal_year 1992
_chemical_formula_sum 'D2 Mn O5 P'
_chemical_formula_weight 169.937
_space_group_IT_number 15
_symmetry_cell_setting monoclinic
_symmetry_Int_Tables_number 15
_symmetry_space_group_name_Hall '-C 2yc'
_symmetry_space_group_name_H-M 'C 1 2/c 1'
_cell_angle_alpha 90.
_cell_angle_beta 112.372(2)
_cell_angle_gamma 90.
_cell_formula_units_Z 4
_cell_length_a 6.7101(3)
_cell_length_b 7.3152(3)
_cell_length_c 7.1746(3)
_cell_volume 325.66(2)
_diffrn_ambient_temperature 4
_diffrn_radiation_probe neutron
_diffrn_radiation_type time-of-flight
_exptl_crystal_density_diffrn 3.466
_pd_proc_ls_prof_R_factor 0.026
_pd_proc_ls_prof_wR_factor 0.027
_cod_data_source_file J-mater-Chem-1992-2-501-505-1.cif
_cod_data_source_block MnPO4-D2O
_cod_original_cell_volume 325.66(3)
_cod_original_sg_symbol_H-M 'C 2/c'
_cod_database_code 7229074

loop_
_space_group_symop_id
_space_group_symop_operation_xyz
1 x,y,z
2 -x,y,1/2-z
3 -x,-y,-z
4 x,-y,1/2+z
5 1/2+x,1/2+y,z
6 1/2-x,1/2+y,1/2-z
7 1/2-x,1/2-y,-z
8 1/2+x,1/2-y,1/2+z

loop_
_atom_site_label
_atom_site_type_symbol
_atom_site_thermal_displace_type
_atom_site_fract_x
_atom_site_fract_y
_atom_site_fract_z
_atom_site_occupancy
_atom_site_U_iso_or_equiv
_atom_site_calc_flag
_atom_site_refinement_flags
_atom_site_disorder_assembly
_atom_site_disorder_group
Mn Mn Uiso 0.25000 0.25000 0.00000 1.000 0.0029(5) . . . .
P P Uiso 0.00000 0.4201(2) 0.25000 1.000 0.0014(4) . . . .
O1 O Uiso 0.4617(2) 0.1984(2) -0.0969(2) 1.000 0.0024(3) . . . .
O2 O Uiso 0.3031(2) -0.0374(2) -0.3476(2) 1.000 0.0024(3) . . . .
O3 O Uiso 0.00000 -0.1011(2) 0.25000 1.000 0.0032(4) . . . .
D D Uiso 0.0874(2) -0.0228(2) 0.2008(2) 1.000 0.0087(4) . . . .

loop_
_geom_angle_atom_site_label_1
_geom_angle_atom_site_label_2
_geom_angle_atom_site_label_3
_geom_angle
_geom_angle_site_symmetry_1
_geom_angle_site_symmetry_2
_geom_angle_site_symmetry_3
_geom_angle_publ_flag
O1 Mn O3 92.79(4) . . 3_555 yes
O1 Mn O2 92.75(6) . . 4_555 yes
O1 Mn O3 87.21(4) . . 5_555 yes
O1 Mn O2 87.25(6) . . 6_554 yes
O1 Mn O1 180.00 . . 7_555 yes
O2 Mn O3 88.94(5) 4_555 . 3_555 yes
O3 Mn O3 180.00 3_555 . 5_555 yes
O2 Mn O3 91.06(5) 6_554 . 3_555 yes
O1 Mn O3 87.21(4) 7_555 . 3_555 yes
O2 Mn O3 91.06(5) 4_555 . 5_555 yes
O2 Mn O2 180.00 4_555 . 6_554 yes
O1 Mn O2 87.25(6) 7_555 . 4_555 yes
O2 Mn O3 88.94(5) 6_554 . 5_555 yes
O1 Mn O3 92.79(4) 7_555 . 5_555 yes
O1 Mn O2 92.75(6) 7_555 . 6_554 yes
O1 P O2 107.82(8) 7_555 . 7_555 yes
O1 P O1 109.19(12) 7_555 . 8_455 yes
O1 P O2 110.74(7) 7_555 . 8_455 yes
O1 P O2 110.74(7) 8_455 . 7_555 yes
O2 P O2 110.53(12) 7_555 . 8_455 yes
O1 P O2 107.82(8) 8_455 . 8_455 yes
Mn O1 P 140.18(10) . . 7_555 yes
Mn O2 P 133.56(10) 4_554 . 7_555 yes
Mn O3 Mn 121.23(7) 3_555 . 4_555 yes
D O3 D 108.20(18) . . 2_555 yes
Mn O3 D 111.64(8) 3_555 . . yes
Mn O3 D 101.93(8) 4_555 . . yes
Mn O3 D 101.93(8) 3_555 . 2_555 yes
Mn O3 D 111.64(8) 4_555 . 2_555 yes

loop_
_geom_bond_atom_site_label_1
_geom_bond_atom_site_label_2
_geom_bond_distance
_geom_bond_site_symmetry_1
_geom_bond_site_symmetry_2
_geom_bond_publ_flag
Mn O1 1.8427(14) . . yes
Mn O3 2.2197(7) . 3_555 yes
Mn O2 1.8560(14) . 4_555 yes
Mn O3 2.2197(7) . 5_555 yes
Mn O2 1.8560(14) . 6_554 yes
Mn O1 1.8427(14) . 7_555 yes
P O1 1.4963(16) . 7_555 yes
P O2 1.5060(17) . 7_555 yes
P O1 1.4963(16) . 8_455 yes
P O2 1.5060(17) . 8_455 yes
O3 D 0.9768(17) . . yes
O3 D 0.9768(17) . 2_555 yes

loop_
_geom_hbond_atom_site_label_D
_geom_hbond_atom_site_label_H
_geom_hbond_atom_site_label_A
_geom_hbond_distance_DH
_geom_hbond_distance_HA
_geom_hbond_distance_DA
_geom_hbond_angle_DHA
_geom_hbond_site_symmetry_A
_geom_hbond_publ_flag
O3 D O2 0.9768(17) 1.671(2) 2.5957(16) 156.39(15) 4_555 yes
O3 D O1 0.9768(17) 2.472(2) 3.188(2) 129.98(13) 7_555 yes
